data_2019744
loop_
_publ_author_name
'Bustos, Carlos'
'Alvarez-Thon, Luis'
'Oportus, Tania'
'Mes\'ias-Salazar, Angela'
'Baggio, Ricardo'

_publ_section_title
;
 On substituted pyrazole derivatives. II.
 (<i>E</i>)-1-(4-{[1-(4-Fluorophenyl)-3,5-dimethyl-1<i>H</i>-pyrazol-4-yl]diazenyl}phenyl)ethanone
 and
 (<i>E</i>)-1-(4-chlorophenyl)-3,5-dimethyl-4-[2-(2-nitrophenyl)diazenyl]-1<i>H</i>-pyrazole
;
_journal_coeditor_code YF3075
_journal_issue 1
_journal_name_full 'Acta Crystallographica Section C'
_journal_page_first
;
;
_journal_paper_doi 10.1107/S2053229614024619
_journal_volume 71
_journal_year 2015
_chemical_formula_iupac 'C19 H17 F N4 O'
_chemical_formula_moiety 'C19 H17 F N4 O'
_chemical_formula_sum 'C19 H17 F N4 O'
_chemical_formula_weight 336.36
_chemical_name_systematic
;
(<i>E</i>)-1-(4-{[1-(4-Fluorophenyl)-3,5-dimethyl-1<i>H</i>-pyrazol-\
4-yl]diazenyl}phenyl)ethanone
;
_space_group_crystal_system orthorhombic
_space_group_IT_number 60
_space_group_name_Hall '-P 2n 2ab'
_space_group_name_H-M_alt 'P b c n'
_symmetry_space_group_name_Hall '-P 2n 2ab'
_symmetry_space_group_name_H-M 'P b c n'
_atom_sites_solution_hydrogens geom
_audit_creation_method SHELXL2013
_cell_angle_alpha 90
_cell_angle_beta 90
_cell_angle_gamma 90
_cell_formula_units_Z 8
_cell_length_a 19.392(4)
_cell_length_b 7.5431(15)
_cell_length_c 22.754(5)
_cell_measurement_reflns_used 2886
_cell_measurement_temperature 294(2)
_cell_measurement_theta_max 24.89
_cell_measurement_theta_min 2.74
_cell_volume 3328.4(12)
_computing_cell_refinement
;
SAINT (Bruker, 2002)
;
_computing_data_collection
;
SMART (Bruker, 2001)
;
_computing_data_reduction
;
SAINT (Bruker, 2002)
;
_computing_molecular_graphics
;
SHELXTL (Sheldrick, 2008)
;
_computing_publication_material
;
SHELXTL (Sheldrick, 2008) and PLATON (Spek, 2009)
;
_computing_structure_refinement
;
SHELXL97 Sheldrick, 2008)
;
_computing_structure_solution
;
SHELXS97 (Sheldrick, 2008)
;
_diffrn_ambient_temperature 294(2)
_diffrn_measured_fraction_theta_full 1.000
_diffrn_measured_fraction_theta_max 0.958
_diffrn_measurement_device_type 'Bruker SMART CCD area-detector'
_diffrn_measurement_method 'CCD rotation images, thin slices'
_diffrn_radiation_monochromator graphite
_diffrn_radiation_source 'fine-focus sealed tube'
_diffrn_radiation_type MoK\a
_diffrn_radiation_wavelength 0.71073
_diffrn_reflns_av_R_equivalents 0.0617
_diffrn_reflns_limit_h_max 25
_diffrn_reflns_limit_h_min -25
_diffrn_reflns_limit_k_max 9
_diffrn_reflns_limit_k_min -9
_diffrn_reflns_limit_l_max 29
_diffrn_reflns_limit_l_min -29
_diffrn_reflns_number 25901
_diffrn_reflns_theta_full 26.000
_diffrn_reflns_theta_max 27.903
_diffrn_reflns_theta_min 1.790
_exptl_absorpt_coefficient_mu 0.094
_exptl_absorpt_correction_T_max 0.99
_exptl_absorpt_correction_T_min 0.95
_exptl_absorpt_correction_type multi-scan
_exptl_absorpt_process_details
;
(SADABS in SAINT; Bruker, 2002)
;
_exptl_crystal_colour orange
_exptl_crystal_density_diffrn 1.342
_exptl_crystal_description polyhedron
_exptl_crystal_F_000 1408
_exptl_crystal_size_max 0.37
_exptl_crystal_size_mid 0.25
_exptl_crystal_size_min 0.12
_refine_diff_density_max 0.270
_refine_diff_density_min -0.185
_refine_ls_extinction_method none
_refine_ls_goodness_of_fit_ref 0.891
_refine_ls_hydrogen_treatment constr
_refine_ls_matrix_type full
_refine_ls_number_parameters 229
_refine_ls_number_reflns 3805
_refine_ls_number_restraints 0
_refine_ls_restrained_S_all 0.891
_refine_ls_R_factor_all 0.0698
_refine_ls_R_factor_gt 0.0409
_refine_ls_shift/su_max 0.000
_refine_ls_shift/su_mean 0.000
_refine_ls_structure_factor_coef Fsqd
_refine_ls_weighting_details 'w = 1/[\s^2^(Fo^2^)+(0.0590P)^2^] where P=(Fo^2^+2Fc^2^)/3'
_refine_ls_weighting_scheme calc
_refine_ls_wR_factor_gt 0.0971
_refine_ls_wR_factor_ref 0.1051
_reflns_number_gt 2287
_reflns_number_total 3805
_reflns_threshold_expression I>2\s(I)
_cod_data_source_file yf3075sup1.cif
_cod_data_source_block III
_cod_original_cell_volume 3328.5(12)
_cod_database_code 2019744
_cod_database_fobs_code 2019744
_shelx_space_group_comment
;
The symmetry employed for this shelxl refinement is uniquely defined
by the following loop, which should always be used as a source of
symmetry information in preference to the above space-group names.
They are only intended as comments.
;
_shelxl_version_number .2013

loop_
_space_group_symop_operation_xyz
'x, y, z'
'-x+1/2, -y+1/2, z+1/2'
'-x, y, -z+1/2'
'x+1/2, -y+1/2, -z'
'-x, -y, -z'
'x-1/2, y-1/2, -z-1/2'
'x, -y, z-1/2'
'-x-1/2, y-1/2, z'

loop_
_atom_site_type_symbol
_atom_site_label
_atom_site_fract_x
_atom_site_fract_y
_atom_site_fract_z
_atom_site_U_iso_or_equiv
_atom_site_adp_type
_atom_site_calc_flag
_atom_site_occupancy
F F1 0.11932(4) 0.61557(13) 0.37909(4) 0.0770(3) Uani d 1
O O1 0.89377(6) 0.42549(18) 0.25877(5) 0.0884(4) Uani d 1
N N1 0.40032(5) 0.65350(14) 0.41084(5) 0.0454(3) Uani d 1
N N2 0.42475(6) 0.71668(15) 0.46412(5) 0.0497(3) Uani d 1
N N3 0.57639(6) 0.59827(15) 0.37959(5) 0.0487(3) Uani d 1
N N4 0.62858(6) 0.64370(15) 0.40935(5) 0.0500(3) Uani d 1
C C1 0.32775(6) 0.64360(17) 0.40186(6) 0.0424(3) Uani d 1
C C2 0.28662(7) 0.57775(17) 0.44661(6) 0.0473(3) Uani d 1
H H2 0.3066 0.5385 0.4814 0.057 Uiso calc 1
C C3 0.21604(7) 0.57051(18) 0.43950(6) 0.0519(4) Uani d 1
H H3 0.1878 0.5283 0.4694 0.062 Uiso calc 1
C C4 0.18846(7) 0.62700(19) 0.38722(6) 0.0514(4) Uani d 1
C C5 0.22805(7) 0.69197(18) 0.34234(6) 0.0518(4) Uani d 1
H H5 0.2078 0.7288 0.3074 0.062 Uiso calc 1
C C6 0.29875(7) 0.70194(18) 0.34989(6) 0.0485(4) Uani d 1
H H6 0.3265 0.7476 0.3202 0.058 Uiso calc 1
C C7 0.45219(7) 0.60313(17) 0.37452(6) 0.0451(3) Uani d 1
C C8 0.51261(7) 0.63578(17) 0.40509(6) 0.0450(3) Uani d 1
C C9 0.49271(7) 0.70737(17) 0.46040(6) 0.0472(3) Uani d 1
C C10 0.69240(7) 0.60445(16) 0.38109(6) 0.0424(3) Uani d 1
C C11 0.69874(7) 0.52932(18) 0.32535(6) 0.0475(3) Uani d 1
H H11 0.6596 0.5010 0.3037 0.057 Uiso calc 1
C C12 0.76304(7) 0.49736(17) 0.30262(6) 0.0469(3) Uani d 1
H H12 0.7668 0.4457 0.2657 0.056 Uiso calc 1
C C13 0.82287(7) 0.54027(17) 0.33344(6) 0.0429(3) Uani d 1
C C14 0.81624(7) 0.61628(17) 0.38880(6) 0.0467(3) Uani d 1
H H14 0.8554 0.6461 0.4102 0.056 Uiso calc 1
C C15 0.75156(6) 0.64780(17) 0.41225(6) 0.0460(3) Uani d 1
H H15 0.7477 0.6986 0.4493 0.055 Uiso calc 1
C C16 0.53649(7) 0.7674(2) 0.51056(6) 0.0627(4) Uani d 1
H H16A 0.5610 0.8729 0.4995 0.094 Uiso calc 1
H H16B 0.5689 0.6759 0.5205 0.094 Uiso calc 1
H H16C 0.5078 0.7921 0.5439 0.094 Uiso calc 1
C C17 0.44233(8) 0.5245(2) 0.31516(6) 0.0596(4) Uani d 1
H H17A 0.4026 0.4484 0.3155 0.089 Uiso calc 1
H H17B 0.4824 0.4568 0.3047 0.089 Uiso calc 1
H H17C 0.4356 0.6175 0.2870 0.089 Uiso calc 1
C C18 0.89117(7) 0.50337(19) 0.30552(7) 0.0532(4) Uani d 1
C C19 0.95595(8) 0.5613(2) 0.33545(7) 0.0706(5) Uani d 1
H H19A 0.9580 0.5098 0.3740 0.106 Uiso calc 1
H H19B 0.9564 0.6882 0.3387 0.106 Uiso calc 1
H H19C 0.9951 0.5231 0.3129 0.106 Uiso calc 1

loop_
_atom_site_aniso_label
_atom_site_aniso_U_11
_atom_site_aniso_U_22
_atom_site_aniso_U_33
_atom_site_aniso_U_12
_atom_site_aniso_U_13
_atom_site_aniso_U_23
F1 0.0402(5) 0.1152(8) 0.0757(6) 0.0006(5) -0.0003(4) -0.0060(5)
O1 0.0568(7) 0.1399(11) 0.0686(8) 0.0004(7) 0.0113(6) -0.0356(8)
N1 0.0410(7) 0.0548(7) 0.0405(6) 0.0020(5) 0.0040(5) -0.0016(5)
N2 0.0476(7) 0.0595(8) 0.0419(7) -0.0006(5) 0.0006(5) -0.0054(6)
N3 0.0408(7) 0.0551(7) 0.0503(7) 0.0011(5) 0.0040(5) 0.0056(5)
N4 0.0428(7) 0.0557(7) 0.0514(7) -0.0006(5) 0.0042(5) 0.0017(6)
C1 0.0391(8) 0.0442(7) 0.0438(8) 0.0027(6) 0.0036(6) -0.0025(6)
C2 0.0471(9) 0.0523(8) 0.0424(8) 0.0034(6) 0.0052(6) 0.0012(6)
C3 0.0466(9) 0.0583(9) 0.0507(9) -0.0009(7) 0.0118(7) -0.0020(7)
C4 0.0381(8) 0.0595(9) 0.0567(9) 0.0029(6) 0.0024(7) -0.0112(7)
C5 0.0489(9) 0.0607(9) 0.0458(8) 0.0088(7) -0.0024(6) -0.0023(7)
C6 0.0497(9) 0.0529(9) 0.0429(8) 0.0030(6) 0.0054(6) 0.0041(7)
C7 0.0437(8) 0.0510(8) 0.0405(8) 0.0030(6) 0.0060(6) 0.0034(6)
C8 0.0393(8) 0.0508(8) 0.0450(8) 0.0009(6) 0.0041(6) 0.0039(6)
C9 0.0447(8) 0.0499(8) 0.0471(8) 0.0007(6) 0.0018(6) 0.0012(7)
C10 0.0416(8) 0.0417(7) 0.0440(8) 0.0018(6) 0.0032(6) 0.0056(6)
C11 0.0419(8) 0.0564(9) 0.0440(8) -0.0019(6) -0.0046(6) 0.0001(7)
C12 0.0473(8) 0.0537(8) 0.0398(7) 0.0009(7) 0.0008(6) -0.0018(6)
C13 0.0412(8) 0.0443(8) 0.0432(8) -0.0015(6) 0.0011(6) 0.0032(6)
C14 0.0428(8) 0.0522(8) 0.0449(8) -0.0052(6) -0.0033(6) 0.0012(6)
C15 0.0493(9) 0.0500(8) 0.0387(7) -0.0019(6) 0.0013(6) -0.0033(6)
C16 0.0552(9) 0.0764(11) 0.0567(10) 0.0006(8) -0.0042(7) -0.0110(8)
C17 0.0525(9) 0.0790(11) 0.0472(9) 0.0063(8) 0.0049(7) -0.0065(8)
C18 0.0467(9) 0.0623(10) 0.0505(9) -0.0006(7) 0.0038(7) -0.0008(8)
C19 0.0441(9) 0.0897(12) 0.0780(12) -0.0054(8) 0.0021(8) -0.0074(9)

loop_
_atom_type_symbol
_atom_type_description
_atom_type_scat_dispersion_real
_atom_type_scat_dispersion_imag
_atom_type_scat_source
C C 0.0033 0.0016 'International Tables Vol C Tables 4.2.6.8 and 6.1.1.4'
H H 0.0000 0.0000 'International Tables Vol C Tables 4.2.6.8 and 6.1.1.4'
N N 0.0061 0.0033 'International Tables Vol C Tables 4.2.6.8 and 6.1.1.4'
O O 0.0106 0.0060 'International Tables Vol C Tables 4.2.6.8 and 6.1.1.4'
F F 0.0171 0.0103 'International Tables Vol C Tables 4.2.6.8 and 6.1.1.4'

loop_
_geom_angle_atom_site_label_1
_geom_angle_atom_site_label_2
_geom_angle_atom_site_label_3
_geom_angle
C7 N1 N2 112.08(11)
C7 N1 C1 129.12(11)
N2 N1 C1 118.76(10)
C9 N2 N1 105.45(10)
N4 N3 C8 115.57(12)
N3 N4 C10 113.38(11)
C6 C1 C2 120.60(12)
C6 C1 N1 120.55(11)
C2 C1 N1 118.84(11)
C3 C2 C1 119.94(13)
C3 C2 H2 120.0
C1 C2 H2 120.0
C4 C3 C2 118.44(13)
C4 C3 H3 120.8
C2 C3 H3 120.8
F1 C4 C5 118.40(13)
F1 C4 C3 118.94(13)
C5 C4 C3 122.65(13)
C4 C5 C6 118.86(13)
C4 C5 H5 120.6
C6 C5 H5 120.6
C1 C6 C5 119.49(12)
C1 C6 H6 120.3
C5 C6 H6 120.3
N1 C7 C8 105.76(11)
N1 C7 C17 124.73(12)
C8 C7 C17 129.48(12)
C7 C8 N3 120.34(12)
C7 C8 C9 106.40(11)
N3 C8 C9 133.27(12)
N2 C9 C8 110.31(12)
N2 C9 C16 120.11(12)
C8 C9 C16 129.57(12)
C15 C10 C11 119.19(12)
C15 C10 N4 115.99(12)
C11 C10 N4 124.82(12)
C12 C11 C10 119.64(12)
C12 C11 H11 120.2
C10 C11 H11 120.2
C11 C12 C13 121.76(13)
C11 C12 H12 119.1
C13 C12 H12 119.1
C14 C13 C12 118.35(12)
C14 C13 C18 122.94(12)
C12 C13 C18 118.71(12)
C15 C14 C13 120.27(12)
C15 C14 H14 119.9
C13 C14 H14 119.9
C14 C15 C10 120.79(12)
C14 C15 H15 119.6
C10 C15 H15 119.6
C9 C16 H16A 109.5
C9 C16 H16B 109.5
H16A C16 H16B 109.5
C9 C16 H16C 109.5
H16A C16 H16C 109.5
H16B C16 H16C 109.5
C7 C17 H17A 109.5
C7 C17 H17B 109.5
H17A C17 H17B 109.5
C7 C17 H17C 109.5
H17A C17 H17C 109.5
H17B C17 H17C 109.5
O1 C18 C19 120.34(14)
O1 C18 C13 119.88(13)
C19 C18 C13 119.78(13)
C18 C19 H19A 109.5
C18 C19 H19B 109.5
H19A C19 H19B 109.5
C18 C19 H19C 109.5
H19A C19 H19C 109.5
H19B C19 H19C 109.5

loop_
_geom_bond_atom_site_label_1
_geom_bond_atom_site_label_2
_geom_bond_distance
F1 C4 1.3563(15)
O1 C18 1.2161(16)
N1 C7 1.3561(16)
N1 N2 1.3862(15)
N1 C1 1.4241(16)
N2 C9 1.3223(16)
N3 N4 1.2649(15)
N3 C8 1.3952(16)
N4 C10 1.4259(16)
C1 C6 1.3815(17)
C1 C2 1.3855(17)
C2 C3 1.3792(18)
C2 H2 0.9300
C3 C4 1.3722(19)
C3 H3 0.9300
C4 C5 1.3685(18)
C5 C6 1.3838(18)
C5 H5 0.9300
C6 H6 0.9300
C7 C8 1.3848(18)
C7 C17 1.4874(19)
C8 C9 1.4229(18)
C9 C16 1.4930(18)
C10 C15 1.3877(17)
C10 C11 1.3946(17)
C11 C12 1.3713(17)
C11 H11 0.9300
C12 C13 1.3938(18)
C12 H12 0.9300
C13 C14 1.3900(18)
C13 C18 1.4953(18)
C14 C15 1.3837(18)
C14 H14 0.9300
C15 H15 0.9300
C16 H16A 0.9600
C16 H16B 0.9600
C16 H16C 0.9600
C17 H17A 0.9600
C17 H17B 0.9600
C17 H17C 0.9600
C18 C19 1.494(2)
C19 H19A 0.9600
C19 H19B 0.9600
C19 H19C 0.9600

loop_
_geom_hbond_atom_site_label_D
_geom_hbond_atom_site_label_H
_geom_hbond_atom_site_label_A
_geom_hbond_site_symmetry_A
_geom_hbond_distance_DH
_geom_hbond_distance_HA
_geom_hbond_distance_DA
_geom_hbond_angle_DHA
C6 H6 O1 6_566 0.93 2.58 3.515(2) 170
C16 H16B Cg1 5_666 0.96 2.91 3.586(2) 129
